data_4518321
loop_
_publ_author_name
'Sun, Yayong'
'Lu, Dong-Fei'
'Sun, Yuexin'
'Gao, Mei-Yan'
'Zheng, Nan'
'Gu, Cheng'
'Wang, Fei'
'Zhang, Jian'

_publ_section_title
;
 Large Titanium-Oxo Clusters as Precursors to Synthesize the Single
 Crystals of Ti-MOFs
;
_journal_name_full 'ACS Materials Letters'
_journal_page_first 64
_journal_page_last 68
_journal_paper_doi 10.1021/acsmaterialslett.0c00456
_journal_year 2020
_chemical_formula_moiety 'C19 H28 O9 S2 Ti'
_chemical_formula_sum 'C19 H28 O9 S2 Ti'
_chemical_formula_weight 512.43
_space_group_crystal_system monoclinic
_space_group_IT_number 14
_space_group_name_Hall '-P 2yn'
_space_group_name_H-M_alt 'P 1 21/n 1'
_atom_sites_solution_hydrogens mixed
_audit_creation_date 2020-08-18
_audit_creation_method
;
Olex2 1.2
(compiled 2018.05.29 svn.r3508 for OlexSys, GUI svn.r5506)
;
_cell_angle_alpha 90
_cell_angle_beta 113.551(4)
_cell_angle_gamma 90
_cell_formula_units_Z 4
_cell_length_a 10.3196(3)
_cell_length_b 22.1225(5)
_cell_length_c 11.2683(3)
_cell_measurement_reflns_used 11259
_cell_measurement_temperature 110.88(11)
_cell_measurement_theta_max 60.5240
_cell_measurement_theta_min 3.4950
_cell_volume 2358.22(13)
_computing_cell_refinement 'CrysAlisPro 1.171.40.82a (Rigaku OD, 2020)'
_computing_data_collection 'CrysAlisPro 1.171.40.82a (Rigaku OD, 2020)'
_computing_data_reduction 'CrysAlisPro 1.171.40.82a (Rigaku OD, 2020)'
_computing_molecular_graphics 'Olex2 (Dolomanov et al., 2009)'
_computing_publication_material 'Olex2 (Dolomanov et al., 2009)'
_computing_structure_refinement 'ShelXL (Sheldrick, 2015)'
_computing_structure_solution 'SHELXT 2014/5 (Sheldrick, 2014)'
_diffrn_ambient_environment N~2~
_diffrn_ambient_temperature 110.88(11)
_diffrn_detector 'Hybrid Pixel Array Detector'
_diffrn_detector_area_resol_mean 10.0000
_diffrn_detector_type HyPix
_diffrn_measured_fraction_theta_full 1.000
_diffrn_measured_fraction_theta_max 0.972
_diffrn_measurement_details
;
List of Runs (angles in degrees, time in seconds):

  # Type    Start    End  Width  t~exp~   \w     \q     \k     \f   Frames
--------------------------------------------------------------------------
  1  \w      8.00  43.00   0.50    0.50    --   72.03 -57.00 -30.00   70
  2  \w      3.00  54.00   0.50    0.50    --   72.03 -57.00   0.00  102
  3  \w      5.00  42.00   0.50    0.50    --   72.03 -38.00   0.00   74
  4  \w     -2.00  24.00   0.50    0.50    --   72.03 -38.00 -30.00   52
  5  \w      1.00  43.00   0.50    0.50    --   72.03 -38.00-180.00   84
  6  \w     62.00 112.00   0.50    0.50    --   72.03  38.00 -67.00  100
  7  \w     -3.00  26.00   0.50    0.50    --   72.03 -19.00  60.00   58
  8  \w     11.00  37.00   0.50    0.50    --   72.03 -38.00 137.00   52
  9  \w    -15.00  72.00   0.50    0.10    --   -1.72  38.00   0.00  174
 10  \w    -15.00  37.00   0.50    0.10    --   -1.72  38.00 -67.00  104
 11  \w     62.00  99.00   0.50    0.50    --   72.03-125.00  30.00   74
 12  \w     21.00  49.00   0.50    0.50    --   72.03-125.00  30.00   56
 13  \w    -40.00 -13.00   0.50    0.10    --   -1.72 -38.00 137.00   54
 14  \w   -149.00 -61.00   0.50    0.50    --  -75.46 -38.00 137.00  176
 15  \w    -65.00  -2.00   0.50    0.50    --  -75.46  57.00  90.00  126
 16  \w    -27.00  -2.00   0.50    0.50    --  -75.46  38.00 120.00   50
 17  \w    -42.00  -9.00   0.50    0.50    --  -75.46  38.00  90.00   66
 18  \w    -31.00  -2.00   0.50    0.50    --  -75.46  38.00 -67.00   58
 19  \w    -26.00   0.00   0.50    0.50    --  -75.46  19.00 -90.00   52
 20  \w    -42.00 -14.00   0.50    0.50    --  -75.46  38.00-120.00   56
;
_diffrn_measurement_device 'four-circle diffractometer'
_diffrn_measurement_device_type 'ROD, Synergy Custom system, HyPix'
_diffrn_measurement_method '\w scans'
_diffrn_orient_matrix_type 'CrysAlisPro convention (1999,Acta A55,543-557)'
_diffrn_orient_matrix_UB_11 -0.1292984000
_diffrn_orient_matrix_UB_12 0.0240129000
_diffrn_orient_matrix_UB_13 -0.0576261000
_diffrn_orient_matrix_UB_21 0.0041537000
_diffrn_orient_matrix_UB_22 0.0166216000
_diffrn_orient_matrix_UB_23 0.1157261000
_diffrn_orient_matrix_UB_31 0.0574226000
_diffrn_orient_matrix_UB_32 0.0530182000
_diffrn_orient_matrix_UB_33 -0.0103482000
_diffrn_radiation_monochromator mirror
_diffrn_radiation_probe x-ray
_diffrn_radiation_type GaK\a
_diffrn_radiation_wavelength 1.3405
_diffrn_reflns_av_R_equivalents 0.0288
_diffrn_reflns_av_unetI/netI 0.0278
_diffrn_reflns_Laue_measured_fraction_full 1.000
_diffrn_reflns_Laue_measured_fraction_max 0.972
_diffrn_reflns_limit_h_max 13
_diffrn_reflns_limit_h_min -13
_diffrn_reflns_limit_k_max 28
_diffrn_reflns_limit_k_min -17
_diffrn_reflns_limit_l_max 14
_diffrn_reflns_limit_l_min -14
_diffrn_reflns_number 19296
_diffrn_reflns_point_group_measured_fraction_full 1.000
_diffrn_reflns_point_group_measured_fraction_max 0.972
_diffrn_reflns_theta_full 53.543
_diffrn_reflns_theta_max 60.577
_diffrn_reflns_theta_min 3.474
_diffrn_source 'micro-focus metaljet'
_exptl_absorpt_coefficient_mu 3.309
_exptl_absorpt_correction_T_max 1.00000
_exptl_absorpt_correction_T_min 0.51260
_exptl_absorpt_correction_type multi-scan
_exptl_absorpt_process_details
;
CrysAlisPro 1.171.40.82a (Rigaku Oxford Diffraction, 2020)
Empirical absorption correction using spherical harmonics,
implemented in SCALE3 ABSPACK scaling algorithm.
;
_exptl_crystal_colour 'clear light colourless'
_exptl_crystal_colour_lustre clear
_exptl_crystal_colour_modifier light
_exptl_crystal_colour_primary colourless
_exptl_crystal_density_diffrn 1.443
_exptl_crystal_description block
_exptl_crystal_F_000 1072
_exptl_crystal_size_max 0.1
_exptl_crystal_size_mid 0.1
_exptl_crystal_size_min 0.1
_refine_diff_density_max 0.377
_refine_diff_density_min -0.411
_refine_diff_density_rms 0.055
_refine_ls_extinction_method none
_refine_ls_goodness_of_fit_ref 1.026
_refine_ls_hydrogen_treatment mixed
_refine_ls_matrix_type full
_refine_ls_number_parameters 289
_refine_ls_number_reflns 5273
_refine_ls_number_restraints 3
_refine_ls_restrained_S_all 1.026
_refine_ls_R_factor_all 0.0345
_refine_ls_R_factor_gt 0.0298
_refine_ls_shift/su_max 0.001
_refine_ls_shift/su_mean 0.000
_refine_ls_structure_factor_coef Fsqd
_refine_ls_weighting_details 'w=1/[\s^2^(Fo^2^)+(0.0347P)^2^+1.5469P] where P=(Fo^2^+2Fc^2^)/3'
_refine_ls_weighting_scheme calc
_refine_ls_wR_factor_gt 0.0742
_refine_ls_wR_factor_ref 0.0762
_reflns_Friedel_coverage 0.000
_reflns_number_gt 4736
_reflns_number_total 5273
_reflns_threshold_expression 'I > 2\s(I)'
_cod_data_source_file tz0c00456_si_002.cif
_cod_data_source_block FIR-127
_cod_database_code 4518321
_shelx_shelxl_version_number 2017/1
_shelx_space_group_comment
;
The symmetry employed for this shelxl refinement is uniquely defined
by the following loop, which should always be used as a source of
symmetry information in preference to the above space-group names.
They are only intended as comments.
;
_diffrn_oxdiff_digest_frames
;
0120a555cfef0b7e46c0bb349fc20df3c800031ae8d
;
_reflns_odcompleteness_completeness 99.98
_reflns_odcompleteness_iscentric 1
_reflns_odcompleteness_theta 56.82
_olex2_refinement_description
;
1. Fixed Uiso
 At 1.2 times of:
  All C(H) groups
 At 1.5 times of:
  All C(H,H,H) groups, All O(H) groups
2. Restrained distances
 O9-H9
 0.85 with sigma of 0.01
 C17-H9
 1.928152 with sigma of 0.02
 Ti1-H9
 2.643656 with sigma of 0.02
3.a Ternary CH refined with riding coordinates:
 C11(H11), C17(H17), C14(H14)
3.b Aromatic/amide H refined with riding coordinates:
 C9(H9A), C2(H2), C7(H7), C4(H4), C3(H3), C8(H8)
3.c Idealised Me refined as rotating group:
 C18(H18A,H18B,H18C), C19(H19A,H19B,H19C), C16(H16A,H16B,H16C), C12(H12A,H12B,
 H12C), C15(H15A,H15B,H15C), C13(H13A,H13B,H13C)
;
_olex2_submission_special_instructions 'No special instructions were received'
_oxdiff_exptl_absorpt_empirical_details
;
Empirical correction (ABSPACK) includes:
- Absorption correction using spherical harmonics
- Frame scaling
;
_oxdiff_exptl_absorpt_empirical_full_max 2.160
_oxdiff_exptl_absorpt_empirical_full_min 0.392

loop_
_space_group_symop_operation_xyz
'x, y, z'
'-x+1/2, y+1/2, -z+1/2'
'-x, -y, -z'
'x-1/2, -y-1/2, z-1/2'

loop_
_atom_site_label
_atom_site_type_symbol
_atom_site_fract_x
_atom_site_fract_y
_atom_site_fract_z
_atom_site_U_iso_or_equiv
_atom_site_adp_type
_atom_site_occupancy
_atom_site_site_symmetry_order
_atom_site_calc_flag
_atom_site_refinement_flags_posn
_atom_site_refinement_flags_adp
_atom_site_refinement_flags_occupancy
_atom_site_disorder_assembly
_atom_site_disorder_group
Ti1 Ti 0.64638(3) 0.39800(2) 0.13034(3) 0.01224(7) Uani 1 1 d D . . . .
S2 S 0.54805(4) 0.47495(2) 0.85553(3) 0.01149(8) Uani 1 1 d . . . . .
S1 S 0.70374(4) 0.33044(2) 0.39229(4) 0.01586(9) Uani 1 1 d . . . . .
O5 O 0.55811(11) 0.42153(5) 0.93638(10) 0.0139(2) Uani 1 1 d . . . . .
O6 O 0.67669(11) 0.51024(5) 0.90104(11) 0.0154(2) Uani 1 1 d . . . . .
O9 O 0.43383(12) 0.38057(5) 0.09621(11) 0.0160(2) Uani 1 1 d D . . . .
H9 H 0.3818(14) 0.4116(5) 0.0892(19) 0.024 Uiso 1 1 d DR . . . .
O1 O 0.68247(12) 0.38878(5) 0.31751(10) 0.0169(2) Uani 1 1 d . . . . .
O4 O 0.42248(11) 0.51066(5) 0.83852(10) 0.0142(2) Uani 1 1 d . . . . .
O7 O 0.80944(11) 0.43169(5) 0.15747(11) 0.0169(2) Uani 1 1 d . . . . .
O8 O 0.67215(12) 0.32286(5) 0.09916(11) 0.0168(2) Uani 1 1 d . . . . .
O2 O 0.58026(13) 0.29263(5) 0.34034(11) 0.0210(3) Uani 1 1 d . . . . .
O3 O 0.83580(13) 0.30264(5) 0.40947(11) 0.0224(3) Uani 1 1 d . . . . .
C6 C 0.60835(16) 0.38964(7) 0.56170(14) 0.0135(3) Uani 1 1 d . . . . .
C9 C 0.39960(17) 0.45941(8) 0.59926(15) 0.0168(3) Uani 1 1 d . . . . .
H9A H 0.331316 0.483272 0.610752 0.020 Uiso 1 1 calc R . . . .
C10 C 0.52159(16) 0.44512(7) 0.70266(14) 0.0132(3) Uani 1 1 d . . . . .
C2 C 0.84073(17) 0.34145(7) 0.65073(16) 0.0179(3) Uani 1 1 d . . . . .
H2 H 0.911566 0.319698 0.638536 0.021 Uiso 1 1 calc R . . . .
C5 C 0.63027(16) 0.40914(7) 0.68907(14) 0.0134(3) Uani 1 1 d . . . . .
C7 C 0.47949(17) 0.40411(7) 0.45649(15) 0.0166(3) Uani 1 1 d . . . . .
H7 H 0.463862 0.390521 0.373780 0.020 Uiso 1 1 calc R . . . .
C1 C 0.71978(17) 0.35625(7) 0.54689(15) 0.0148(3) Uani 1 1 d . . . . .
C4 C 0.75647(17) 0.39248(7) 0.79511(15) 0.0166(3) Uani 1 1 d . . . . .
H4 H 0.770159 0.404402 0.878419 0.020 Uiso 1 1 calc R . . . .
C11 C 0.91714(18) 0.47640(8) 0.19033(17) 0.0218(3) Uani 1 1 d . . . . .
H11 H 0.877311 0.513239 0.140883 0.026 Uiso 1 1 calc R . . . .
C17 C 0.34201(17) 0.33019(7) 0.02911(16) 0.0178(3) Uani 1 1 d D . . . .
H17 H 0.400819 0.294390 0.036945 0.021 Uiso 1 1 calc R . . . .
C3 C 0.85803(18) 0.35914(8) 0.77618(15) 0.0198(3) Uani 1 1 d . . . . .
H3 H 0.939372 0.348031 0.846848 0.024 Uiso 1 1 calc R . . . .
C8 C 0.37805(17) 0.43775(8) 0.47519(15) 0.0190(3) Uani 1 1 d . . . . .
H8 H 0.293931 0.446429 0.405243 0.023 Uiso 1 1 calc R . . . .
C14 C 0.7495(2) 0.26962(8) 0.09478(18) 0.0240(4) Uani 1 1 d . . . . .
H14 H 0.746860 0.241086 0.160288 0.029 Uiso 1 1 calc R . . . .
C18 C 0.2438(2) 0.31746(8) 0.09585(19) 0.0262(4) Uani 1 1 d . . . . .
H18A H 0.298381 0.308397 0.185398 0.039 Uiso 1 1 calc GR . . . .
H18B H 0.184555 0.283585 0.055143 0.039 Uiso 1 1 calc GR . . . .
H18C H 0.185947 0.352327 0.089418 0.039 Uiso 1 1 calc GR . . . .
C19 C 0.2647(2) 0.34523(9) -0.11281(18) 0.0272(4) Uani 1 1 d . . . . .
H19A H 0.212120 0.381968 -0.121618 0.041 Uiso 1 1 calc GR . . . .
H19B H 0.201028 0.312925 -0.155590 0.041 Uiso 1 1 calc GR . . . .
H19C H 0.331799 0.350353 -0.151359 0.041 Uiso 1 1 calc GR . . . .
C16 C 0.9013(2) 0.28578(10) 0.1254(2) 0.0314(4) Uani 1 1 d . . . . .
H16A H 0.905433 0.313624 0.061686 0.047 Uiso 1 1 calc GR . . . .
H16B H 0.953132 0.249842 0.124653 0.047 Uiso 1 1 calc GR . . . .
H16C H 0.942199 0.304164 0.209517 0.047 Uiso 1 1 calc GR . . . .
C12 C 1.0329(2) 0.45332(10) 0.15327(19) 0.0314(4) Uani 1 1 d . . . . .
H12A H 1.072639 0.417249 0.201398 0.047 Uiso 1 1 calc GR . . . .
H12B H 1.105168 0.483544 0.172441 0.047 Uiso 1 1 calc GR . . . .
H12C H 0.994673 0.444441 0.062320 0.047 Uiso 1 1 calc GR . . . .
C15 C 0.6770(2) 0.24117(11) -0.0367(2) 0.0420(6) Uani 1 1 d . . . . .
H15A H 0.581189 0.231464 -0.051120 0.063 Uiso 1 1 calc GR . . . .
H15B H 0.726119 0.204914 -0.040910 0.063 Uiso 1 1 calc GR . . . .
H15C H 0.677426 0.268969 -0.101964 0.063 Uiso 1 1 calc GR . . . .
C13 C 0.9695(2) 0.49049(12) 0.3326(2) 0.0426(6) Uani 1 1 d . . . . .
H13A H 0.893437 0.506782 0.351166 0.064 Uiso 1 1 calc GR . . . .
H13B H 1.044703 0.519542 0.355520 0.064 Uiso 1 1 calc GR . . . .
H13C H 1.003772 0.454149 0.381679 0.064 Uiso 1 1 calc GR . . . .

loop_
_atom_site_aniso_label
_atom_site_aniso_U_11
_atom_site_aniso_U_22
_atom_site_aniso_U_33
_atom_site_aniso_U_23
_atom_site_aniso_U_13
_atom_site_aniso_U_12
Ti1 0.01273(13) 0.01461(14) 0.01068(13) 0.00019(10) 0.00604(10) 0.00145(11)
S2 0.01319(17) 0.01279(17) 0.00958(16) -0.00061(13) 0.00571(13) 0.00050(14)
S1 0.0224(2) 0.01553(19) 0.01168(17) 0.00109(13) 0.00899(15) 0.00544(15)
O5 0.0180(5) 0.0136(5) 0.0112(5) 0.0004(4) 0.0070(4) 0.0001(4)
O6 0.0140(5) 0.0161(6) 0.0169(5) -0.0024(4) 0.0070(4) -0.0011(4)
O9 0.0159(5) 0.0126(5) 0.0205(6) -0.0019(4) 0.0082(5) -0.0008(4)
O1 0.0246(6) 0.0163(6) 0.0121(5) 0.0019(4) 0.0097(5) 0.0047(5)
O4 0.0138(5) 0.0154(5) 0.0153(5) -0.0008(4) 0.0080(4) 0.0021(4)
O7 0.0134(5) 0.0209(6) 0.0165(5) -0.0020(4) 0.0062(4) -0.0012(5)
O8 0.0191(6) 0.0174(6) 0.0160(5) 0.0004(4) 0.0092(5) 0.0033(5)
O2 0.0295(6) 0.0173(6) 0.0167(6) -0.0012(4) 0.0098(5) 0.0002(5)
O3 0.0276(6) 0.0248(6) 0.0180(6) 0.0030(5) 0.0126(5) 0.0128(5)
C6 0.0157(7) 0.0142(7) 0.0113(7) 0.0011(5) 0.0063(6) 0.0010(6)
C9 0.0154(7) 0.0208(8) 0.0146(7) 0.0001(6) 0.0066(6) 0.0038(6)
C10 0.0154(7) 0.0149(7) 0.0100(7) -0.0008(5) 0.0058(6) -0.0004(6)
C2 0.0185(8) 0.0202(8) 0.0169(8) 0.0019(6) 0.0092(7) 0.0066(7)
C5 0.0150(7) 0.0139(7) 0.0125(7) 0.0007(5) 0.0066(6) 0.0000(6)
C7 0.0187(8) 0.0201(8) 0.0103(7) 0.0000(6) 0.0051(6) 0.0016(6)
C1 0.0200(8) 0.0147(7) 0.0121(7) 0.0006(6) 0.0090(6) 0.0025(6)
C4 0.0181(8) 0.0206(8) 0.0108(7) 0.0003(6) 0.0056(6) 0.0018(6)
C11 0.0170(8) 0.0196(8) 0.0252(9) -0.0030(7) 0.0047(7) -0.0035(7)
C17 0.0178(8) 0.0134(8) 0.0238(8) -0.0039(6) 0.0099(7) -0.0034(6)
C3 0.0165(7) 0.0278(9) 0.0127(7) 0.0017(6) 0.0033(6) 0.0065(7)
C8 0.0159(7) 0.0264(9) 0.0120(7) 0.0007(6) 0.0027(6) 0.0044(7)
C14 0.0308(9) 0.0164(8) 0.0309(10) 0.0009(7) 0.0188(8) 0.0065(7)
C18 0.0245(9) 0.0242(9) 0.0363(10) -0.0068(8) 0.0188(8) -0.0062(7)
C19 0.0277(9) 0.0248(9) 0.0243(9) -0.0033(7) 0.0055(8) -0.0071(8)
C16 0.0238(9) 0.0360(11) 0.0336(10) -0.0019(8) 0.0106(8) 0.0091(8)
C12 0.0210(9) 0.0498(13) 0.0264(10) -0.0083(9) 0.0128(8) -0.0109(9)
C15 0.0342(11) 0.0425(13) 0.0556(14) -0.0289(11) 0.0247(11) -0.0099(10)
C13 0.0265(10) 0.0667(16) 0.0354(12) -0.0286(11) 0.0131(9) -0.0106(10)

loop_
_atom_type_symbol
_atom_type_description
_atom_type_scat_dispersion_real
_atom_type_scat_dispersion_imag
_atom_type_scat_source
C C 0.0147 0.0070 'International Tables Vol C Tables 4.2.6.8 and 6.1.1.4'
H H 0.0000 0.0000 'International Tables Vol C Tables 4.2.6.8 and 6.1.1.4'
O O 0.0412 0.0250 'International Tables Vol C Tables 4.2.6.8 and 6.1.1.4'
Ti Ti 0.3614 1.4656 'International Tables Vol C Tables 4.2.6.8 and 6.1.1.4'
S S 0.2922 0.4242 'International Tables Vol C Tables 4.2.6.8 and 6.1.1.4'

loop_
_geom_angle_atom_site_label_1
_geom_angle_atom_site_label_2
_geom_angle_atom_site_label_3
_geom_angle
_geom_angle_site_symmetry_1
_geom_angle_site_symmetry_3
_geom_angle_publ_flag
O5 Ti1 O9 82.32(4) 1_554 . ?
O5 Ti1 O4 84.50(4) 1_554 3_666 ?
O9 Ti1 O4 79.60(4) . 3_666 ?
O1 Ti1 O5 163.09(5) . 1_554 ?
O1 Ti1 O9 85.15(5) . . ?
O1 Ti1 O4 82.09(4) . 3_666 ?
O7 Ti1 O5 93.67(5) . 1_554 ?
O7 Ti1 O9 165.37(5) . . ?
O7 Ti1 O1 95.64(5) . . ?
O7 Ti1 O4 86.03(5) . 3_666 ?
O8 Ti1 O5 93.74(5) . 1_554 ?
O8 Ti1 O9 91.16(5) . . ?
O8 Ti1 O1 97.83(5) . . ?
O8 Ti1 O4 170.74(5) . 3_666 ?
O8 Ti1 O7 103.17(5) . . ?
O5 S2 C10 104.47(7) . . ?
O6 S2 O5 112.75(7) . . ?
O6 S2 O4 113.23(6) . . ?
O6 S2 C10 108.11(7) . . ?
O4 S2 O5 110.77(6) . . ?
O4 S2 C10 106.92(7) . . ?
O1 S1 C1 102.03(7) . . ?
O2 S1 O1 111.26(7) . . ?
O2 S1 C1 107.82(7) . . ?
O3 S1 O1 111.10(7) . . ?
O3 S1 O2 116.38(7) . . ?
O3 S1 C1 107.09(7) . . ?
S2 O5 Ti1 138.46(7) . 1_556 ?
Ti1 O9 H9 116.1(10) . . ?
C17 O9 Ti1 130.27(9) . . ?
C17 O9 H9 108.1(10) . . ?
S1 O1 Ti1 126.90(7) . . ?
S2 O4 Ti1 142.63(7) . 3_666 ?
C11 O7 Ti1 159.67(11) . . ?
C14 O8 Ti1 157.30(11) . . ?
C5 C6 C1 117.46(14) . . ?
C7 C6 C5 119.38(14) . . ?
C7 C6 C1 123.15(14) . . ?
C10 C9 H9A 120.2 . . ?
C10 C9 C8 119.56(14) . . ?
C8 C9 H9A 120.2 . . ?
C9 C10 S2 118.48(12) . . ?
C9 C10 C5 122.07(14) . . ?
C5 C10 S2 119.39(12) . . ?
C1 C2 H2 120.0 . . ?
C1 C2 C3 119.95(14) . . ?
C3 C2 H2 120.0 . . ?
C6 C5 C10 117.33(14) . . ?
C4 C5 C6 119.42(14) . . ?
C4 C5 C10 123.25(14) . . ?
C6 C7 H7 119.6 . . ?
C8 C7 C6 120.87(14) . . ?
C8 C7 H7 119.6 . . ?
C6 C1 S1 121.04(12) . . ?
C2 C1 S1 117.25(12) . . ?
C2 C1 C6 121.69(14) . . ?
C5 C4 H4 119.6 . . ?
C3 C4 C5 120.78(14) . . ?
C3 C4 H4 119.6 . . ?
O7 C11 H11 108.9 . . ?
O7 C11 C12 108.45(14) . . ?
O7 C11 C13 109.40(15) . . ?
C12 C11 H11 108.9 . . ?
C12 C11 C13 112.27(16) . . ?
C13 C11 H11 108.9 . . ?
O9 C17 H17 108.6 . . ?
O9 C17 C18 108.04(13) . . ?
O9 C17 C19 109.77(13) . . ?
C18 C17 H17 108.6 . . ?
C18 C17 C19 113.09(15) . . ?
C19 C17 H17 108.6 . . ?
C2 C3 H3 119.7 . . ?
C4 C3 C2 120.63(15) . . ?
C4 C3 H3 119.7 . . ?
C9 C8 H8 119.6 . . ?
C7 C8 C9 120.72(15) . . ?
C7 C8 H8 119.6 . . ?
O8 C14 H14 108.6 . . ?
O8 C14 C16 109.84(15) . . ?
O8 C14 C15 108.22(16) . . ?
C16 C14 H14 108.6 . . ?
C15 C14 H14 108.6 . . ?
C15 C14 C16 112.79(15) . . ?
C17 C18 H18A 109.5 . . ?
C17 C18 H18B 109.5 . . ?
C17 C18 H18C 109.5 . . ?
H18A C18 H18B 109.5 . . ?
H18A C18 H18C 109.5 . . ?
H18B C18 H18C 109.5 . . ?
C17 C19 H19A 109.5 . . ?
C17 C19 H19B 109.5 . . ?
C17 C19 H19C 109.5 . . ?
H19A C19 H19B 109.5 . . ?
H19A C19 H19C 109.5 . . ?
H19B C19 H19C 109.5 . . ?
C14 C16 H16A 109.5 . . ?
C14 C16 H16B 109.5 . . ?
C14 C16 H16C 109.5 . . ?
H16A C16 H16B 109.5 . . ?
H16A C16 H16C 109.5 . . ?
H16B C16 H16C 109.5 . . ?
C11 C12 H12A 109.5 . . ?
C11 C12 H12B 109.5 . . ?
C11 C12 H12C 109.5 . . ?
H12A C12 H12B 109.5 . . ?
H12A C12 H12C 109.5 . . ?
H12B C12 H12C 109.5 . . ?
C14 C15 H15A 109.5 . . ?
C14 C15 H15B 109.5 . . ?
C14 C15 H15C 109.5 . . ?
H15A C15 H15B 109.5 . . ?
H15A C15 H15C 109.5 . . ?
H15B C15 H15C 109.5 . . ?
C11 C13 H13A 109.5 . . ?
C11 C13 H13B 109.5 . . ?
C11 C13 H13C 109.5 . . ?
H13A C13 H13B 109.5 . . ?
H13A C13 H13C 109.5 . . ?
H13B C13 H13C 109.5 . . ?

loop_
_geom_bond_atom_site_label_1
_geom_bond_atom_site_label_2
_geom_bond_distance
_geom_bond_site_symmetry_2
_geom_bond_publ_flag
Ti1 O5 2.0705(11) 1_554 ?
Ti1 O9 2.1056(11) . ?
Ti1 O1 2.0001(11) . ?
Ti1 O4 2.2160(11) 3_666 ?
Ti1 O7 1.7520(11) . ?
Ti1 O8 1.7412(11) . ?
S2 O5 1.4705(11) . ?
S2 O6 1.4459(11) . ?
S2 O4 1.4634(11) . ?
S2 C10 1.7610(15) . ?
S1 O1 1.5087(11) . ?
S1 O2 1.4388(13) . ?
S1 O3 1.4360(12) . ?
S1 C1 1.7770(15) . ?
O9 H9 0.855(9) . ?
O9 C17 1.4625(19) . ?
O7 C11 1.422(2) . ?
O8 C14 1.4346(19) . ?
C6 C5 1.428(2) . ?
C6 C7 1.420(2) . ?
C6 C1 1.432(2) . ?
C9 H9A 0.9300 . ?
C9 C10 1.368(2) . ?
C9 C8 1.409(2) . ?
C10 C5 1.432(2) . ?
C2 H2 0.9300 . ?
C2 C1 1.366(2) . ?
C2 C3 1.408(2) . ?
C5 C4 1.420(2) . ?
C7 H7 0.9300 . ?
C7 C8 1.368(2) . ?
C4 H4 0.9300 . ?
C4 C3 1.366(2) . ?
C11 H11 0.9800 . ?
C11 C12 1.503(2) . ?
C11 C13 1.505(3) . ?
C17 H17 0.9800 . ?
C17 C18 1.511(2) . ?
C17 C19 1.512(2) . ?
C3 H3 0.9300 . ?
C8 H8 0.9300 . ?
C14 H14 0.9800 . ?
C14 C16 1.506(3) . ?
C14 C15 1.505(3) . ?
C18 H18A 0.9600 . ?
C18 H18B 0.9600 . ?
C18 H18C 0.9600 . ?
C19 H19A 0.9600 . ?
C19 H19B 0.9600 . ?
C19 H19C 0.9600 . ?
C16 H16A 0.9600 . ?
C16 H16B 0.9600 . ?
C16 H16C 0.9600 . ?
C12 H12A 0.9600 . ?
C12 H12B 0.9600 . ?
C12 H12C 0.9600 . ?
C15 H15A 0.9600 . ?
C15 H15B 0.9600 . ?
C15 H15C 0.9600 . ?
C13 H13A 0.9600 . ?
C13 H13B 0.9600 . ?
C13 H13C 0.9600 . ?

loop_
_geom_torsion_atom_site_label_1
_geom_torsion_atom_site_label_2
_geom_torsion_atom_site_label_3
_geom_torsion_atom_site_label_4
_geom_torsion
_geom_torsion_site_symmetry_1
_geom_torsion_site_symmetry_2
_geom_torsion_site_symmetry_3
_geom_torsion_site_symmetry_4
_geom_torsion_publ_flag
Ti1 O9 C17 C18 145.85(12) . . . . ?
Ti1 O9 C17 C19 -90.43(16) . . . . ?
Ti1 O7 C11 C12 -169.9(3) . . . . ?
Ti1 O7 C11 C13 67.3(4) . . . . ?
Ti1 O8 C14 C16 -10.2(4) . . . . ?
Ti1 O8 C14 C15 -133.8(3) . . . . ?
S2 C10 C5 C6 -175.55(11) . . . . ?
S2 C10 C5 C4 4.4(2) . . . . ?
O5 Ti1 O7 C11 91.4(3) 1_554 . . . ?
O5 Ti1 O8 C14 109.1(3) 1_554 . . . ?
O5 S2 O4 Ti1 122.00(10) . . . 3_666 ?
O5 S2 C10 C9 118.62(13) . . . . ?
O5 S2 C10 C5 -64.19(13) . . . . ?
O6 S2 O5 Ti1 37.91(12) . . . 1_556 ?
O6 S2 O4 Ti1 -5.80(13) . . . 3_666 ?
O6 S2 C10 C9 -121.08(13) . . . . ?
O6 S2 C10 C5 56.11(14) . . . . ?
O9 Ti1 O7 C11 17.9(4) . . . . ?
O9 Ti1 O8 C14 -168.5(3) . . . . ?
O1 Ti1 O7 C11 -74.5(3) . . . . ?
O1 Ti1 O8 C14 -83.3(3) . . . . ?
O1 S1 C1 C6 59.27(14) . . . . ?
O1 S1 C1 C2 -122.49(13) . . . . ?
O4 Ti1 O7 C11 7.2(3) 3_666 . . . ?
O4 S2 O5 Ti1 -90.15(11) . . . 1_556 ?
O4 S2 C10 C9 1.15(15) . . . . ?
O4 S2 C10 C5 178.34(12) . . . . ?
O7 Ti1 O8 C14 14.4(3) . . . . ?
O8 Ti1 O7 C11 -173.9(3) . . . . ?
O2 S1 O1 Ti1 -62.08(10) . . . . ?
O2 S1 C1 C6 -57.98(14) . . . . ?
O2 S1 C1 C2 120.25(14) . . . . ?
O3 S1 O1 Ti1 69.31(10) . . . . ?
O3 S1 C1 C6 176.06(12) . . . . ?
O3 S1 C1 C2 -5.71(15) . . . . ?
C6 C5 C4 C3 1.3(2) . . . . ?
C6 C7 C8 C9 0.6(3) . . . . ?
C9 C10 C5 C6 1.5(2) . . . . ?
C9 C10 C5 C4 -178.53(15) . . . . ?
C10 S2 O5 Ti1 155.06(10) . . . 1_556 ?
C10 S2 O4 Ti1 -124.76(11) . . . 3_666 ?
C10 C9 C8 C7 -1.9(3) . . . . ?
C10 C5 C4 C3 -178.60(15) . . . . ?
C5 C6 C7 C8 1.7(2) . . . . ?
C5 C6 C1 S1 -179.47(11) . . . . ?
C5 C6 C1 C2 2.4(2) . . . . ?
C5 C4 C3 C2 1.1(3) . . . . ?
C7 C6 C5 C10 -2.8(2) . . . . ?
C7 C6 C5 C4 177.30(14) . . . . ?
C7 C6 C1 S1 0.2(2) . . . . ?
C7 C6 C1 C2 -177.92(16) . . . . ?
C1 S1 O1 Ti1 -176.84(8) . . . . ?
C1 C6 C5 C10 176.96(13) . . . . ?
C1 C6 C5 C4 -3.0(2) . . . . ?
C1 C6 C7 C8 -177.96(15) . . . . ?
C1 C2 C3 C4 -1.8(3) . . . . ?
C3 C2 C1 S1 -178.25(13) . . . . ?
C3 C2 C1 C6 0.0(3) . . . . ?
C8 C9 C10 S2 177.90(13) . . . . ?
C8 C9 C10 C5 0.8(2) . . . . ?
